data_1567216
loop_
_publ_author_name
'Patil, Amitkumar R.'
'Dongale, Tukaram D.'
'Kamat, Rajanish K.'
'Rajpure, Keshav Y.'

_publ_section_title
;
 Spray deposited zinc tungstate thin film for non-volatile memory
 application
;
_journal_name_full 'Materials Letters'
_journal_page_first 132494
_journal_paper_doi 10.1016/j.matlet.2022.132494
_journal_volume 322
_journal_year 2022
_chemical_formula_structural ZnWO4
_chemical_formula_sum 'O4 W Zn'
_chemical_formula_weight 313.2276
_space_group_IT_number 13
_space_group_name_Hall '-P 2yc'
_space_group_name_H-M_alt 'P 1 2/c 1'
_cell_angle_alpha 90.000000
_cell_angle_beta 90.632500
_cell_angle_gamma 90.000000
_cell_formula_units_Z 2
_cell_length_a 4.694820
_cell_length_b 5.722490
_cell_length_c 4.928850
_cell_volume 132.411
_exptl_crystal_density_diffrn 7.856
_cod_data_source_file ZWO.cif
_cod_data_source_block /var/www/html/cod/tmp/uploads/1656923685.1936-98C9596094087535.cif
_cod_original_cell_volume 132.410713
_cod_original_sg_symbol_H-M 'P 2/c'
_cod_original_formula_sum 'Zn O4 W'
_cod_database_code 1567216

loop_
_symmetry_equiv_pos_as_xyz
'x, y, z'
'-x, -y, -z'
'-x, y, -z+1/2'
'x, -y, z+1/2'

loop_
_atom_site_label
_atom_site_occupancy
_atom_site_fract_x
_atom_site_fract_y
_atom_site_fract_z
_atom_site_adp_type
_atom_site_U_iso_or_equiv
Zn 1.0 0.500000 0.687330 0.250000 Uiso 0.032810
W 1.0 0.000000 0.180630 0.250000 Uiso 0.032810
O1 1.0 0.243890 0.356430 0.388510 Uiso 0.032810
O2 1.0 0.199500 0.893870 0.476280 Uiso 0.032810
